data_7034840
loop_
_publ_author_name
'Liu, Guang-Ning'
'Shi, Jian-Ru'
'Han, Xiao-Jiang'
'Zhang, Xiao'
'Li, Ke'
'Li, Jie'
'Zhang, Tao'
'Liu, Qi-Sheng'
'Zhang, Zhen-Wei'
'Li, Cuncheng'

_publ_section_title
;
 A comparison study of aliphatic and aromatic structure directing agents
 influencing the crystal and electronic structures, and properties of
 iodoplumbate hybrids: water induced structure conversion and visible
 light photocatalytic properties.
;
_journal_issue 28
_journal_name_full 'Dalton transactions (Cambridge, England : 2003)'
_journal_page_first 12561
_journal_page_last 12575
_journal_paper_doi 10.1039/c5dt00687b
_journal_volume 44
_journal_year 2015
_chemical_formula_moiety 'C4 H16 Cs2 I8 N4 Pb3'
_chemical_formula_sum 'C4 H16 Cs2 I8 N4 Pb3'
_chemical_formula_weight 2022.80
_chemical_melting_point ?
_chemical_properties_physical Moisture-sensitive
_space_group_IT_number 64
_symmetry_cell_setting orthorhombic
_symmetry_space_group_name_Hall '-C 2ac 2'
_symmetry_space_group_name_H-M 'C m c a'
_atom_sites_solution_hydrogens geom
_atom_sites_solution_primary direct
_atom_sites_solution_secondary difmap
_audit_creation_method SHELXL-97
_audit_update_record
;
2015-02-07 deposited with the CCDC.
2015-04-27 downloaded from the CCDC.
;
_cell_angle_alpha 90.00
_cell_angle_beta 90.00
_cell_angle_gamma 90.00
_cell_formula_units_Z 4
_cell_length_a 19.6228(13)
_cell_length_b 14.0896(8)
_cell_length_c 10.9953(5)
_cell_measurement_reflns_used 1797
_cell_measurement_temperature 293(2)
_cell_measurement_theta_max 28.9651
_cell_measurement_theta_min 2.5637
_cell_volume 3040.0(3)
_computing_cell_refinement
;                                                        
CrysAlisPro, Agilent Technologies,                       
Version 1.171.35.21 (release 20-01-2012 CrysAlis171 .NET)
;
_computing_data_collection
;                                                        
CrysAlisPro, Agilent Technologies,                       
Version 1.171.35.21 (release 20-01-2012 CrysAlis171 .NET)
;
_computing_data_reduction
;                                                        
CrysAlisPro, Agilent Technologies,                       
Version 1.171.35.21 (release 20-01-2012 CrysAlis171 .NET)
;
_computing_structure_refinement 'SHELXL-97 (Sheldrick, 1997)'
_computing_structure_solution 'SHELXS-97 (Sheldrick, 1990)'
_diffrn_ambient_temperature 293(2)
_diffrn_detector_area_resol_mean 16.0355
_diffrn_measured_fraction_theta_full 0.992
_diffrn_measured_fraction_theta_max 0.992
_diffrn_measurement_device_type 'Xcalibur, Eos, Gemini'
_diffrn_measurement_method '\w scans'
_diffrn_radiation_monochromator graphite
_diffrn_radiation_source 'fine-focus sealed tube'
_diffrn_radiation_type MoK\a
_diffrn_radiation_wavelength 0.71073
_diffrn_reflns_av_R_equivalents 0.1010
_diffrn_reflns_av_sigmaI/netI 0.1075
_diffrn_reflns_limit_h_max 15
_diffrn_reflns_limit_h_min -23
_diffrn_reflns_limit_k_max 16
_diffrn_reflns_limit_k_min -17
_diffrn_reflns_limit_l_max 13
_diffrn_reflns_limit_l_min -13
_diffrn_reflns_number 5343
_diffrn_reflns_theta_full 25.50
_diffrn_reflns_theta_max 25.50
_diffrn_reflns_theta_min 2.57
_exptl_absorpt_coefficient_mu 27.058
_exptl_absorpt_correction_T_max 1.00000
_exptl_absorpt_correction_T_min 0.08868
_exptl_absorpt_correction_type multi-scan
_exptl_absorpt_process_details
;                                                         
CrysAlisPro, Agilent Technologies,                        
Version 1.171.36.20 (release 27-06-2012 CrysAlis171 .NET) 
(compiled Jul 11 2012,15:38:31)                           
Empirical absorption correction using spherical harmonics,
 implemented in SCALE3 ABSPACK scaling algorithm.         
;
_exptl_crystal_colour 'faint yellow'
_exptl_crystal_density_diffrn 4.420
_exptl_crystal_density_meas ?
_exptl_crystal_density_method 'not measured'
_exptl_crystal_description block
_exptl_crystal_F_000 3392
_exptl_crystal_size_max 0.08
_exptl_crystal_size_mid 0.07
_exptl_crystal_size_min 0.07
_refine_diff_density_max 4.784
_refine_diff_density_min -3.230
_refine_diff_density_rms 0.639
_refine_ls_extinction_coef 0.000079(5)
_refine_ls_extinction_expression Fc^*^=kFc[1+0.001xFc^2^\l^3^/sin(2\q)]^-1/4^
_refine_ls_extinction_method SHELXL
_refine_ls_goodness_of_fit_ref 0.996
_refine_ls_hydrogen_treatment constr
_refine_ls_matrix_type full
_refine_ls_number_parameters 55
_refine_ls_number_reflns 1458
_refine_ls_number_restraints 0
_refine_ls_restrained_S_all 0.996
_refine_ls_R_factor_all 0.0811
_refine_ls_R_factor_gt 0.0674
_refine_ls_shift/su_max 0.001
_refine_ls_shift/su_mean 0.000
_refine_ls_structure_factor_coef Fsqd
_refine_ls_weighting_details 'calc w=1/[\s^2^(Fo^2^)+(0.0800P)^2^+0.0000P] where P=(Fo^2^+2Fc^2^)/3'
_refine_ls_weighting_scheme calc
_refine_ls_wR_factor_gt 0.1649
_refine_ls_wR_factor_ref 0.1748
_reflns_number_gt 1047
_reflns_number_total 1458
_reflns_threshold_expression >2sigma(I)
_cod_data_source_file c5dt00687b2.cif
_cod_data_source_block compound_2
_cod_depositor_comments
;
The following automatic conversions were performed:

'_chemical_melting_point' value 'not measured' was changed to '?' -
the value is undefined or not given.

'_exptl_crystal_density_meas' value 'not measured' was changed to '?'
- the value is perceived as not measured.

Automatic conversion script
Id: cif_fix_values 3271 2015-04-21 07:52:19Z andrius 

 Adding full bibliography for 7034839--7034844.cif.
;
_cod_original_sg_symbol_Hall '-C 2bc 2'
_cod_original_sg_symbol_H-M Cmca
_cod_database_code 7034840

loop_
_symmetry_equiv_pos_as_xyz
'x, y, z'
'-x, -y+1/2, z+1/2'
'-x, y+1/2, -z+1/2'
'x, -y, -z'
'x+1/2, y+1/2, z'
'-x+1/2, -y+1, z+1/2'
'-x+1/2, y+1, -z+1/2'
'x+1/2, -y+1/2, -z'
'-x, -y, -z'
'x, y-1/2, -z-1/2'
'x, -y-1/2, z-1/2'
'-x, y, z'
'-x+1/2, -y+1/2, -z'
'x+1/2, y, -z-1/2'
'x+1/2, -y, z-1/2'
'-x+1/2, y+1/2, z'

loop_
_atom_site_label
_atom_site_type_symbol
_atom_site_fract_x
_atom_site_fract_y
_atom_site_fract_z
_atom_site_U_iso_or_equiv
_atom_site_adp_type
_atom_site_occupancy
_atom_site_symmetry_multiplicity
_atom_site_calc_flag
_atom_site_refinement_flags
Pb1 Pb 0.5000 0.5000 1.0000 0.02694(8) Uani 1 4 d S
Pb2 Pb 0.2500 0.530831(14) 0.2500 0.03639(7) Uani 1 2 d S
Cs1 Cs 0.5000 0.66027(2) 0.40514(3) 0.04493(11) Uani 1 2 d S
I1 I 0.387527(12) 0.356301(16) 0.89240(2) 0.03654(8) Uani 1 1 d .
I2 I 0.5000 0.60024(2) 0.74178(3) 0.03384(10) Uani 1 2 d S
I3 I 0.33132(2) 0.5000 0.5000 0.04872(13) Uani 1 2 d S
N1 N 0.31162(15) 0.3942(2) 0.1923(4) 0.0408(10) Uani 1 1 d .
H11A H 0.3269 0.4016 0.1157 0.049 Uiso 1 1 calc R
H11B H 0.3481 0.3879 0.2412 0.049 Uiso 1 1 calc R
C1 C 0.26961(19) 0.3067(2) 0.1993(4) 0.0356(12) Uani 1 1 d .
H1A H 0.2407 0.3025 0.1279 0.043 Uiso 1 1 calc R
H1B H 0.2992 0.2515 0.2000 0.043 Uiso 1 1 calc R

loop_
_atom_site_aniso_label
_atom_site_aniso_U_11
_atom_site_aniso_U_22
_atom_site_aniso_U_33
_atom_site_aniso_U_23
_atom_site_aniso_U_13
_atom_site_aniso_U_12
Pb1 0.02417(14) 0.03068(12) 0.02596(14) 0.00279(10) 0.000 0.000
Pb2 0.03912(13) 0.03299(10) 0.03706(12) 0.000 0.00602(10) 0.000
Cs1 0.0604(2) 0.04266(16) 0.03170(18) 0.00238(15) 0.000 0.000
I1 0.03326(13) 0.04202(12) 0.03433(14) -0.00629(11) -0.00125(12) -0.00500(10)
I2 0.0378(2) 0.03710(17) 0.02660(17) 0.00797(13) 0.000 0.000
I3 0.0394(2) 0.0781(3) 0.02865(19) -0.01785(17) 0.000 0.000
N1 0.0266(16) 0.0498(16) 0.046(2) -0.0057(17) -0.0020(17) 0.0016(15)
C1 0.036(2) 0.0304(17) 0.041(2) 0.0030(17) 0.007(2) -0.0009(16)

loop_
_atom_type_symbol
_atom_type_description
_atom_type_scat_dispersion_real
_atom_type_scat_dispersion_imag
_atom_type_scat_source
C C 0.0033 0.0016 'International Tables Vol C Tables 4.2.6.8 and 6.1.1.4'
H H 0.0000 0.0000 'International Tables Vol C Tables 4.2.6.8 and 6.1.1.4'
N N 0.0061 0.0033 'International Tables Vol C Tables 4.2.6.8 and 6.1.1.4'
I I -0.4742 1.8119 'International Tables Vol C Tables 4.2.6.8 and 6.1.1.4'
Pb Pb -3.3944 10.1111 'International Tables Vol C Tables 4.2.6.8 and 6.1.1.4'
Cs Cs -0.3680 2.1192 'International Tables Vol C Tables 4.2.6.8 and 6.1.1.4'

loop_
_geom_angle_atom_site_label_1
_geom_angle_atom_site_label_2
_geom_angle_atom_site_label_3
_geom_angle
_geom_angle_site_symmetry_1
_geom_angle_site_symmetry_3
I2 Pb1 I2 180.0 9_667 .
I2 Pb1 I1 87.197(7) 9_667 9_667
I2 Pb1 I1 92.803(7) . 9_667
I2 Pb1 I1 92.803(7) 9_667 .
I2 Pb1 I1 87.197(7) . .
I1 Pb1 I1 180.0 9_667 .
I2 Pb1 I1 87.197(7) 9_667 4_567
I2 Pb1 I1 92.803(7) . 4_567
I1 Pb1 I1 86.529(10) 9_667 4_567
I1 Pb1 I1 93.471(10) . 4_567
I2 Pb1 I1 92.803(7) 9_667 12_655
I2 Pb1 I1 87.197(7) . 12_655
I1 Pb1 I1 93.471(10) 9_667 12_655
I1 Pb1 I1 86.529(10) . 12_655
I1 Pb1 I1 180.0 4_567 12_655
N1 Pb2 N1 70.71(15) 7_545 .
N1 Pb2 I3 82.24(9) 7_545 6_554
N1 Pb2 I3 85.07(9) . 6_554
N1 Pb2 I3 85.07(9) 7_545 .
N1 Pb2 I3 82.24(9) . .
I3 Pb2 I3 164.435(7) 6_554 .
I2 Cs1 I2 130.897(12) . 2_664
I2 Cs1 I1 142.525(7) . 4_566
I2 Cs1 I1 70.321(8) 2_664 4_566
I2 Cs1 I1 142.525(7) . 9_666
I2 Cs1 I1 70.321(8) 2_664 9_666
I1 Cs1 I1 67.873(10) 4_566 9_666
I2 Cs1 I2 100.886(10) . 9_666
I2 Cs1 I2 128.217(11) 2_664 9_666
I1 Cs1 I2 67.207(8) 4_566 9_666
I1 Cs1 I2 67.207(8) 9_666 9_666
I2 Cs1 I3 68.467(6) . .
I2 Cs1 I3 126.854(6) 2_664 .
I1 Cs1 I3 74.333(6) 4_566 .
I1 Cs1 I3 128.504(10) 9_666 .
I2 Cs1 I3 66.566(6) 9_666 .
I2 Cs1 I3 68.467(6) . 9_666
I2 Cs1 I3 126.854(6) 2_664 9_666
I1 Cs1 I3 128.504(10) 4_566 9_666
I1 Cs1 I3 74.333(6) 9_666 9_666
I2 Cs1 I3 66.566(6) 9_666 9_666
I3 Cs1 I3 106.155(11) . 9_666
I2 Cs1 I1 68.150(8) . 3_656
I2 Cs1 I1 70.536(8) 2_664 3_656
I1 Cs1 I1 140.793(10) 4_566 3_656
I1 Cs1 I1 100.664(7) 9_666 3_656
I2 Cs1 I1 145.057(6) 9_666 3_656
I3 Cs1 I1 130.440(10) . 3_656
I3 Cs1 I1 78.698(6) 9_666 3_656
I2 Cs1 I1 68.150(8) . 10_567
I2 Cs1 I1 70.536(8) 2_664 10_567
I1 Cs1 I1 100.664(7) 4_566 10_567
I1 Cs1 I1 140.793(10) 9_666 10_567
I2 Cs1 I1 145.057(6) 9_666 10_567
I3 Cs1 I1 78.698(7) . 10_567
I3 Cs1 I1 130.440(10) 9_666 10_567
I1 Cs1 I1 63.776(9) 3_656 10_567
I2 Cs1 Cs1 52.339(9) . 9_666
I2 Cs1 Cs1 176.764(15) 2_664 9_666
I1 Cs1 Cs1 107.062(10) 4_566 9_666
I1 Cs1 Cs1 107.062(10) 9_666 9_666
I2 Cs1 Cs1 48.547(8) 9_666 9_666
I3 Cs1 Cs1 53.078(6) . 9_666
I3 Cs1 Cs1 53.078(6) 9_666 9_666
I1 Cs1 Cs1 112.133(11) 3_656 9_666
I1 Cs1 Cs1 112.133(11) 10_567 9_666
Pb1 I1 Cs1 87.624(7) . 9_666
Pb1 I1 Cs1 81.828(8) . 10_557
Cs1 I1 Cs1 96.141(7) 9_666 10_557
Pb1 I2 Cs1 166.420(12) . .
Pb1 I2 Cs1 88.422(10) . 2_665
Cs1 I2 Cs1 105.158(10) . 2_665
Pb1 I2 Cs1 87.307(10) . 9_666
Cs1 I2 Cs1 79.114(10) . 9_666
Cs1 I2 Cs1 175.729(11) 2_665 9_666
Pb2 I3 Pb2 120.343(13) . 6
Pb2 I3 Cs1 96.197(7) . .
Pb2 I3 Cs1 133.420(8) 6 .
Pb2 I3 Cs1 133.420(8) . 9_666
Pb2 I3 Cs1 96.197(7) 6 9_666
Cs1 I3 Cs1 73.845(11) . 9_666
C1 N1 Pb2 112.3(2) . .
C1 N1 H11A 109.1 . .
Pb2 N1 H11A 109.1 . .
C1 N1 H11B 109.1 . .
Pb2 N1 H11B 109.1 . .
H11A N1 H11B 107.9 . .
C1 C1 N1 110.9(3) 7_545 .
C1 C1 H1A 109.5 7_545 .
N1 C1 H1A 109.5 . .
C1 C1 H1B 109.5 7_545 .
N1 C1 H1B 109.5 . .
H1A C1 H1B 108.0 . .

loop_
_geom_bond_atom_site_label_1
_geom_bond_atom_site_label_2
_geom_bond_distance
_geom_bond_site_symmetry_2
Pb1 I2 3.1711(4) 9_667
Pb1 I2 3.1711(4) .
Pb1 I1 3.2202(3) 9_667
Pb1 I1 3.2202(3) .
Pb1 I1 3.2202(3) 4_567
Pb1 I1 3.2202(3) 12_655
Pb2 N1 2.360(3) 7_545
Pb2 N1 2.360(3) .
Pb2 I3 3.2079(2) 6_554
Pb2 I3 3.2079(2) .
Cs1 I2 3.7968(5) .
Cs1 I2 3.8226(5) 2_664
Cs1 I1 3.9533(4) 4_566
Cs1 I1 3.9533(4) 9_666
Cs1 I2 4.0103(5) 9_666
Cs1 I3 4.1404(4) .
Cs1 I3 4.1404(4) 9_666
Cs1 I1 4.1780(4) 3_656
Cs1 I1 4.1780(4) 10_567
Cs1 Cs1 4.9746(7) 9_666
I1 Cs1 3.9533(4) 9_666
I1 Cs1 4.1780(4) 10_557
I2 Cs1 3.8226(5) 2_665
I2 Cs1 4.0103(5) 9_666
I3 Pb2 3.2079(2) 6
I3 Cs1 4.1404(4) 9_666
N1 C1 1.486(5) .
N1 H11A 0.9000 .
N1 H11B 0.9000 .
C1 C1 1.355(8) 7_545
C1 H1A 0.9700 .
C1 H1B 0.9700 .
